data_4301879
loop_
_publ_author_name
'Sylvie Pailloux'
'Cornel Edicome Shirima'
'Alisha D. Ray'
'Eileen N. Duesler'
'Robert T. Paine'
'John R. Klaehn'
'Michael E. McIlwain'
'Benjamin P. Hay'

_publ_section_title
;
Synthesis and Coordination Properties of Trifluoromethyl Decorated
Derivatives of 2,6-Bis[(diphenylphosphinoyl)methyl]pyridine N-Oxide Ligands
with Lanthanide Ions
;
_journal_name_full 'Inorganic Chemistry'
_journal_page_first 3104
_journal_page_last 3113
_journal_paper_doi 10.1021/ic802390c
_journal_volume 48
_journal_year 2009
_chemical_formula_moiety 'C35 H23 F12 N O3 P2, C H4 O'
_chemical_formula_sum 'C36 H27 F12 N O4 P2'
_chemical_formula_weight 827.53
_chemical_name_systematic
;
 ?
;
_space_group_IT_number 2
_symmetry_cell_setting triclinic
_symmetry_space_group_name_Hall '-P 1'
_symmetry_space_group_name_H-M 'P -1'
_atom_sites_solution_hydrogens geom
_atom_sites_solution_primary direct
_atom_sites_solution_secondary difmap
_audit_creation_method SHELXL-97
_cell_angle_alpha 71.228(4)
_cell_angle_beta 83.435(4)
_cell_angle_gamma 77.558(4)
_cell_formula_units_Z 2
_cell_length_a 8.5721(6)
_cell_length_b 13.1785(10)
_cell_length_c 16.8087(13)
_cell_measurement_reflns_used 8151
_cell_measurement_temperature 228(2)
_cell_measurement_theta_max 32.94
_cell_measurement_theta_min 2.59
_cell_volume 1753.5(2)
_computing_cell_refinement 'Bruker SMART'
_computing_data_collection 'Bruker SMART'
_computing_data_reduction 'Bruker SAINT'
_computing_molecular_graphics 'Bruker SHELXTL'
_computing_publication_material 'Bruker SHELXTL'
_computing_structure_refinement 'SHELXL-97 (Sheldrick, 1997)'
_computing_structure_solution 'SHELXS-97 (Sheldrick, 1990)'
_diffrn_ambient_temperature 228(2)
_diffrn_measured_fraction_theta_full 0.989
_diffrn_measured_fraction_theta_max 0.989
_diffrn_measurement_device_type 'CCD area detector'
_diffrn_measurement_method 'phi and omega scans'
_diffrn_radiation_monochromator graphite
_diffrn_radiation_source 'fine-focus sealed tube'
_diffrn_radiation_type MoK\a
_diffrn_radiation_wavelength 0.71073
_diffrn_reflns_av_R_equivalents 0.0202
_diffrn_reflns_av_sigmaI/netI 0.0175
_diffrn_reflns_limit_h_max 13
_diffrn_reflns_limit_h_min -12
_diffrn_reflns_limit_k_max 20
_diffrn_reflns_limit_k_min -20
_diffrn_reflns_limit_l_max 25
_diffrn_reflns_limit_l_min -25
_diffrn_reflns_number 55811
_diffrn_reflns_theta_full 33.04
_diffrn_reflns_theta_max 33.04
_diffrn_reflns_theta_min 2.59
_exptl_absorpt_coefficient_mu 0.230
_exptl_absorpt_correction_T_max 0.939
_exptl_absorpt_correction_T_min 0.906
_exptl_absorpt_correction_type multi-scan
_exptl_absorpt_process_details Bruker,SADABS
_exptl_crystal_colour colourless
_exptl_crystal_density_diffrn 1.567
_exptl_crystal_density_method 'not measured'
_exptl_crystal_description chip
_exptl_crystal_F_000 840
_exptl_crystal_size_max 0.44
_exptl_crystal_size_mid 0.41
_exptl_crystal_size_min 0.28
_refine_diff_density_max 0.988
_refine_diff_density_min -0.709
_refine_diff_density_rms 0.067
_refine_ls_extinction_method none
_refine_ls_goodness_of_fit_ref 0.956
_refine_ls_hydrogen_treatment mixed
_refine_ls_matrix_type full
_refine_ls_number_parameters 501
_refine_ls_number_reflns 13145
_refine_ls_number_restraints 0
_refine_ls_restrained_S_all 0.956
_refine_ls_R_factor_all 0.0688
_refine_ls_R_factor_gt 0.0538
_refine_ls_shift/su_max 0.001
_refine_ls_shift/su_mean 0.000
_refine_ls_structure_factor_coef Fsqd
_refine_ls_weighting_details 'calc w=1/[\s^2^(Fo^2^)+(0.0710P)^2^+1.4003P] where P=(Fo^2^+2Fc^2^)/3'
_refine_ls_weighting_scheme calc
_refine_ls_wR_factor_gt 0.1428
_refine_ls_wR_factor_ref 0.1582
_reflns_number_gt 10308
_reflns_number_total 13145
_reflns_threshold_expression >2sigma(I)
_cod_data_source_file ic802390c_si_001_5.cif
_cod_data_source_block rpsl15
_cod_depositor_comments
;
The following automatic conversions were performed:
'_symmetry_cell_setting' value 'Triclinic' changed to 'triclinic'
according to '/home/saulius/struct/CIF-dictionaries/cif_core.dic'
dictionary named 'cif_core.dic' version 2.4.1 from 2010-06-29.

Automatic conversion script
Id: cif_fix_enum 1527 2010-12-29 10:47:43Z saulius 
;
_cod_database_code 4301879

loop_
_symmetry_equiv_pos_as_xyz
'x, y, z'
'-x, -y, -z'

loop_
_atom_site_label
_atom_site_type_symbol
_atom_site_fract_x
_atom_site_fract_y
_atom_site_fract_z
_atom_site_U_iso_or_equiv
_atom_site_adp_type
_atom_site_occupancy
_atom_site_symmetry_multiplicity
_atom_site_calc_flag
_atom_site_refinement_flags
_atom_site_disorder_assembly
_atom_site_disorder_group
P1 P 0.28525(5) 0.63783(3) 0.47294(2) 0.02800(8) Uani 1 1 d . . .
P2 P 0.19976(5) 0.77923(3) 0.86313(2) 0.03102(9) Uani 1 1 d . . .
O1 O 0.26297(19) 0.80941(10) 0.62778(9) 0.0465(3) Uani 1 1 d . . .
O2 O 0.26909(16) 0.52274(9) 0.49044(8) 0.0370(2) Uani 1 1 d . . .
O3 O 0.15668(19) 0.69088(12) 0.93742(8) 0.0479(3) Uani 1 1 d . . .
N1 N 0.23503(16) 0.71233(10) 0.66817(8) 0.0303(2) Uani 1 1 d . . .
C1 C 0.14605(18) 0.69487(14) 0.74309(10) 0.0330(3) Uani 1 1 d . . .
C2 C 0.1165(2) 0.59188(15) 0.78622(11) 0.0381(3) Uani 1 1 d . . .
H2 H 0.0566 0.5803 0.8377 0.046 Uiso 1 1 calc R . .
C3 C 0.1741(2) 0.50551(15) 0.75452(11) 0.0411(4) Uani 1 1 d . . .
H3 H 0.1528 0.4355 0.7833 0.049 Uiso 1 1 calc R . .
C4 C 0.2642(2) 0.52503(13) 0.67890(10) 0.0366(3) Uani 1 1 d . . .
H4 H 0.3045 0.4673 0.6564 0.044 Uiso 1 1 calc R . .
C5 C 0.29563(17) 0.62721(12) 0.63638(9) 0.0293(3) Uani 1 1 d . . .
C6 C 0.39250(17) 0.65264(13) 0.55493(9) 0.0300(3) Uani 1 1 d . . .
H6A H 0.4964 0.6028 0.5610 0.036 Uiso 1 1 calc R . .
H6B H 0.4114 0.7275 0.5395 0.036 Uiso 1 1 calc R . .
C7 C 0.08914(18) 0.72544(12) 0.47555(9) 0.0297(3) Uani 1 1 d . . .
C8 C 0.04338(19) 0.84007(13) 0.44628(10) 0.0329(3) Uani 1 1 d . . .
F1 F 0.29759(14) 0.88858(9) 0.43343(7) 0.0449(2) Uani 1 1 d . . .
F2 F 0.19075(17) 0.90617(10) 0.31939(7) 0.0518(3) Uani 1 1 d . . .
F3 F 0.09960(17) 1.01826(9) 0.38932(9) 0.0576(3) Uani 1 1 d . . .
C9 C -0.1138(2) 0.88995(16) 0.45820(13) 0.0435(4) Uani 1 1 d . . .
H9 H -0.1436 0.9663 0.4376 0.052 Uiso 1 1 calc R . .
C10 C -0.2269(2) 0.8282(2) 0.50014(15) 0.0521(5) Uani 1 1 d . . .
H10 H -0.3327 0.8626 0.5086 0.062 Uiso 1 1 calc R . .
C11 C -0.1842(2) 0.7164(2) 0.52936(14) 0.0496(4) Uani 1 1 d . . .
H11 H -0.2610 0.6745 0.5580 0.060 Uiso 1 1 calc R . .
C12 C -0.0283(2) 0.66519(15) 0.51684(11) 0.0386(3) Uani 1 1 d . . .
H12 H -0.0011 0.5886 0.5365 0.046 Uiso 1 1 calc R . .
C13 C 0.1575(2) 0.91263(13) 0.39820(11) 0.0376(3) Uani 1 1 d . . .
C14 C 0.3964(2) 0.68510(12) 0.37340(10) 0.0327(3) Uani 1 1 d . . .
C15 C 0.3592(2) 0.67403(13) 0.29736(10) 0.0380(3) Uani 1 1 d . . .
F4 F 0.08919(17) 0.65598(15) 0.33123(10) 0.0656(4) Uani 1 1 d . . .
F5 F 0.1854(2) 0.64599(12) 0.21050(8) 0.0624(4) Uani 1 1 d . . .
F6 F 0.2574(2) 0.51408(11) 0.32053(9) 0.0684(4) Uani 1 1 d . . .
C16 C 0.4540(3) 0.70783(17) 0.22472(12) 0.0515(5) Uani 1 1 d . . .
H16 H 0.4287 0.6999 0.1744 0.062 Uiso 1 1 calc R . .
C17 C 0.5845(3) 0.75284(18) 0.22532(14) 0.0581(6) Uani 1 1 d . . .
H17 H 0.6458 0.7773 0.1753 0.070 Uiso 1 1 calc R . .
C18 C 0.6249(3) 0.76194(17) 0.29915(14) 0.0519(5) Uani 1 1 d . . .
H18 H 0.7155 0.7910 0.3000 0.062 Uiso 1 1 calc R . .
C19 C 0.5317(2) 0.72811(15) 0.37273(12) 0.0404(3) Uani 1 1 d . . .
H19 H 0.5606 0.7344 0.4230 0.049 Uiso 1 1 calc R . .
C20 C 0.2226(3) 0.62341(17) 0.29062(12) 0.0473(4) Uani 1 1 d . . .
C21 C 0.0868(2) 0.79193(15) 0.77369(11) 0.0384(3) Uani 1 1 d . . .
H21A H -0.0272 0.7965 0.7906 0.046 Uiso 1 1 calc R . .
H21B H 0.0996 0.8588 0.7283 0.046 Uiso 1 1 calc R . .
C22 C 0.1551(2) 0.91121(14) 0.88184(10) 0.0345(3) Uani 1 1 d . . .
C23 C 0.2399(2) 0.94511(14) 0.93222(11) 0.0379(3) Uani 1 1 d . . .
C24 C 0.1902(3) 1.04886(17) 0.94169(13) 0.0473(4) Uani 1 1 d . . .
H24 H 0.2483 1.0714 0.9750 0.057 Uiso 1 1 calc R . .
C25 C 0.0574(3) 1.11878(17) 0.90308(15) 0.0538(5) Uani 1 1 d . . .
H25 H 0.0266 1.1891 0.9089 0.065 Uiso 1 1 calc R . .
C26 C -0.0295(3) 1.08477(18) 0.85599(15) 0.0538(5) Uani 1 1 d . . .
H26 H -0.1220 1.1312 0.8308 0.065 Uiso 1 1 calc R . .
C27 C 0.0183(2) 0.98272(17) 0.84541(12) 0.0453(4) Uani 1 1 d . . .
H27 H -0.0426 0.9608 0.8130 0.054 Uiso 1 1 calc R . .
C28 C 0.3858(3) 0.87542(18) 0.97668(13) 0.0475(4) Uani 1 1 d . . .
F7 F 0.3774(2) 0.76980(11) 1.00610(11) 0.0711(4) Uani 1 1 d . . .
F8 F 0.41196(19) 0.90385(13) 1.04261(9) 0.0634(4) Uani 1 1 d . . .
F9 F 0.51918(18) 0.88205(16) 0.92715(11) 0.0744(4) Uani 1 1 d . . .
C29 C 0.4062(2) 0.74202(17) 0.82837(14) 0.0441(4) Uani 1 1 d . . .
C30 C 0.4988(3) 0.8006(2) 0.76338(17) 0.0580(6) Uani 1 1 d . . .
C31 C 0.6509(3) 0.7486(4) 0.7416(3) 0.0897(12) Uani 1 1 d . . .
H31 H 0.7139 0.7887 0.6984 0.108 Uiso 1 1 calc R . .
C32 C 0.7078(3) 0.6444(4) 0.7803(3) 0.1018(15) Uani 1 1 d . . .
H32 H 0.8085 0.6115 0.7628 0.122 Uiso 1 1 calc R . .
C33 C 0.6201(4) 0.5820(3) 0.8476(3) 0.0958(14) Uani 1 1 d . . .
H33 H 0.6624 0.5088 0.8760 0.115 Uiso 1 1 calc R . .
C34 C 0.4695(3) 0.6317(2) 0.8705(2) 0.0633(7) Uani 1 1 d . . .
H34 H 0.4088 0.5914 0.9147 0.076 Uiso 1 1 calc R . .
C35 C 0.4547(4) 0.9190(3) 0.71769(18) 0.0722(8) Uani 1 1 d . . .
F10 F 0.2996(2) 0.96161(13) 0.72222(10) 0.0765(5) Uani 1 1 d . . .
F11 F 0.5312(3) 0.9769(2) 0.74690(15) 0.1156(9) Uani 1 1 d . . .
F12 F 0.4971(3) 0.9431(2) 0.63519(13) 0.1078(8) Uani 1 1 d . . .
O4 O 0.9264(4) 0.6406(3) 0.06046(13) 0.0970(9) Uani 1 1 d . . .
H4A H 0.997(5) 0.655(3) 0.030(3) 0.094(12) Uiso 1 1 d . . .
C36 C 0.8057(4) 0.6296(3) 0.0171(2) 0.0833(9) Uani 1 1 d . . .
H36A H 0.7115 0.6195 0.0545 0.125 Uiso 1 1 calc R . .
H36B H 0.8414 0.5669 -0.0031 0.125 Uiso 1 1 calc R . .
H36C H 0.7799 0.6949 -0.0303 0.125 Uiso 1 1 calc R . .

loop_
_atom_site_aniso_label
_atom_site_aniso_U_11
_atom_site_aniso_U_22
_atom_site_aniso_U_33
_atom_site_aniso_U_23
_atom_site_aniso_U_13
_atom_site_aniso_U_12
P1 0.03083(17) 0.02720(16) 0.02691(16) -0.00910(13) 0.00050(13) -0.00719(13)
P2 0.03172(18) 0.03270(18) 0.02777(17) -0.00894(14) 0.00114(13) -0.00614(14)
O1 0.0655(9) 0.0317(6) 0.0411(7) -0.0115(5) 0.0058(6) -0.0109(6)
O2 0.0460(6) 0.0283(5) 0.0377(6) -0.0103(4) 0.0008(5) -0.0102(5)
O3 0.0618(9) 0.0475(7) 0.0346(6) -0.0055(5) 0.0024(6) -0.0241(6)
N1 0.0320(6) 0.0310(6) 0.0275(5) -0.0091(4) -0.0036(4) -0.0038(5)
C1 0.0298(6) 0.0404(8) 0.0295(6) -0.0137(6) -0.0023(5) -0.0036(6)
C2 0.0353(7) 0.0469(9) 0.0326(7) -0.0122(6) 0.0035(6) -0.0113(7)
C3 0.0482(9) 0.0387(8) 0.0359(8) -0.0088(6) 0.0043(7) -0.0145(7)
C4 0.0431(8) 0.0317(7) 0.0337(7) -0.0096(6) 0.0010(6) -0.0065(6)
C5 0.0282(6) 0.0323(6) 0.0271(6) -0.0094(5) -0.0024(5) -0.0044(5)
C6 0.0277(6) 0.0337(7) 0.0290(6) -0.0109(5) -0.0002(5) -0.0053(5)
C7 0.0290(6) 0.0331(6) 0.0286(6) -0.0104(5) -0.0021(5) -0.0072(5)
C8 0.0346(7) 0.0337(7) 0.0320(7) -0.0128(5) -0.0042(5) -0.0045(6)
F1 0.0442(6) 0.0397(5) 0.0496(6) -0.0057(4) -0.0071(5) -0.0152(4)
F2 0.0697(8) 0.0502(6) 0.0336(5) -0.0069(5) 0.0014(5) -0.0187(6)
F3 0.0650(8) 0.0280(5) 0.0756(9) -0.0125(5) -0.0075(7) -0.0034(5)
C9 0.0393(8) 0.0450(9) 0.0460(9) -0.0195(8) -0.0069(7) 0.0032(7)
C10 0.0322(8) 0.0672(13) 0.0560(11) -0.0242(10) -0.0010(8) -0.0003(8)
C11 0.0319(8) 0.0665(13) 0.0511(10) -0.0160(9) 0.0017(7) -0.0156(8)
C12 0.0332(7) 0.0432(8) 0.0401(8) -0.0102(7) -0.0009(6) -0.0132(6)
C13 0.0452(9) 0.0287(7) 0.0377(8) -0.0085(6) -0.0058(6) -0.0053(6)
C14 0.0377(7) 0.0291(6) 0.0298(6) -0.0092(5) 0.0029(5) -0.0054(5)
C15 0.0506(9) 0.0312(7) 0.0286(7) -0.0078(5) -0.0005(6) -0.0029(6)
F4 0.0557(8) 0.0978(11) 0.0640(8) -0.0483(8) -0.0016(6) -0.0228(7)
F5 0.0901(10) 0.0623(8) 0.0398(6) -0.0213(6) -0.0198(6) -0.0075(7)
F6 0.1113(13) 0.0431(7) 0.0571(8) -0.0118(6) -0.0203(8) -0.0249(7)
C16 0.0717(14) 0.0457(10) 0.0277(7) -0.0056(7) 0.0052(8) -0.0043(9)
C17 0.0713(14) 0.0478(11) 0.0408(10) -0.0011(8) 0.0190(9) -0.0112(10)
C18 0.0514(11) 0.0429(9) 0.0550(11) -0.0082(8) 0.0165(9) -0.0163(8)
C19 0.0403(8) 0.0401(8) 0.0417(8) -0.0135(7) 0.0075(7) -0.0128(7)
C20 0.0667(12) 0.0438(9) 0.0354(8) -0.0171(7) -0.0080(8) -0.0085(9)
C21 0.0361(8) 0.0457(9) 0.0341(7) -0.0189(7) -0.0032(6) 0.0016(6)
C22 0.0374(7) 0.0363(7) 0.0286(6) -0.0116(6) 0.0019(5) -0.0039(6)
C23 0.0428(8) 0.0391(8) 0.0328(7) -0.0118(6) 0.0026(6) -0.0109(7)
C24 0.0574(11) 0.0457(10) 0.0450(9) -0.0204(8) 0.0059(8) -0.0169(8)
C25 0.0664(13) 0.0395(9) 0.0550(11) -0.0209(8) 0.0073(10) -0.0048(9)
C26 0.0583(12) 0.0448(10) 0.0525(11) -0.0194(9) -0.0036(9) 0.0096(9)
C27 0.0471(10) 0.0462(9) 0.0420(9) -0.0202(7) -0.0059(7) 0.0050(8)
C28 0.0525(11) 0.0497(10) 0.0453(10) -0.0176(8) -0.0105(8) -0.0111(8)
F7 0.0895(11) 0.0455(7) 0.0798(10) -0.0100(7) -0.0471(9) -0.0081(7)
F8 0.0778(9) 0.0688(9) 0.0538(7) -0.0255(6) -0.0215(7) -0.0154(7)
F9 0.0461(7) 0.1070(13) 0.0715(10) -0.0345(9) -0.0051(7) -0.0056(8)
C29 0.0302(7) 0.0526(10) 0.0600(11) -0.0342(9) -0.0014(7) -0.0044(7)
C30 0.0460(10) 0.0795(16) 0.0691(14) -0.0473(13) 0.0167(10) -0.0276(10)
C31 0.0411(12) 0.147(3) 0.130(3) -0.111(3) 0.0238(15) -0.0290(16)
C32 0.0341(11) 0.160(4) 0.161(4) -0.124(3) 0.0006(17) -0.0099(17)
C33 0.0712(19) 0.086(2) 0.157(4) -0.086(2) -0.053(2) 0.0269(16)
C34 0.0548(12) 0.0531(12) 0.0917(18) -0.0387(13) -0.0269(12) 0.0072(10)
C35 0.095(2) 0.0796(18) 0.0598(14) -0.0340(13) 0.0285(14) -0.0505(16)
F10 0.1039(13) 0.0544(8) 0.0636(9) -0.0133(7) 0.0309(9) -0.0247(8)
F11 0.168(2) 0.1071(16) 0.1071(16) -0.0437(13) 0.0185(15) -0.0959(17)
F12 0.1352(18) 0.1293(18) 0.0720(11) -0.0402(12) 0.0571(12) -0.0706(15)
O4 0.126(2) 0.142(2) 0.0524(11) -0.0417(13) 0.0358(12) -0.0905(19)
C36 0.078(2) 0.088(2) 0.077(2) -0.0134(16) 0.0003(16) -0.0204(17)

loop_
_atom_type_symbol
_atom_type_description
_atom_type_scat_dispersion_real
_atom_type_scat_dispersion_imag
_atom_type_scat_source
C C 0.0033 0.0016 'International Tables Vol C Tables 4.2.6.8 and 6.1.1.4'
H H 0.0000 0.0000 'International Tables Vol C Tables 4.2.6.8 and 6.1.1.4'
N N 0.0061 0.0033 'International Tables Vol C Tables 4.2.6.8 and 6.1.1.4'
O O 0.0106 0.0060 'International Tables Vol C Tables 4.2.6.8 and 6.1.1.4'
F F 0.0171 0.0103 'International Tables Vol C Tables 4.2.6.8 and 6.1.1.4'
P P 0.1023 0.0942 'International Tables Vol C Tables 4.2.6.8 and 6.1.1.4'

loop_
_geom_angle_atom_site_label_1
_geom_angle_atom_site_label_2
_geom_angle_atom_site_label_3
_geom_angle
_geom_angle_site_symmetry_1
_geom_angle_site_symmetry_3
_geom_angle_publ_flag
O2 P1 C14 110.93(7) . . ?
O2 P1 C6 111.01(7) . . ?
C14 P1 C6 107.51(7) . . ?
O2 P1 C7 110.74(7) . . ?
C14 P1 C7 111.72(7) . . ?
C6 P1 C7 104.73(7) . . ?
O3 P2 C29 109.98(10) . . ?
O3 P2 C22 112.24(8) . . ?
C29 P2 C22 113.18(8) . . ?
O3 P2 C21 110.11(9) . . ?
C29 P2 C21 103.73(8) . . ?
C22 P2 C21 107.20(8) . . ?
O1 N1 C5 120.00(13) . . ?
O1 N1 C1 119.92(13) . . ?
C5 N1 C1 120.08(13) . . ?
N1 C1 C2 120.07(15) . . ?
N1 C1 C21 116.49(15) . . ?
C2 C1 C21 123.44(15) . . ?
C1 C2 C3 120.73(15) . . ?
C1 C2 H2 119.6 . . ?
C3 C2 H2 119.6 . . ?
C2 C3 C4 118.16(16) . . ?
C2 C3 H3 120.9 . . ?
C4 C3 H3 120.9 . . ?
C5 C4 C3 121.23(16) . . ?
C5 C4 H4 119.4 . . ?
C3 C4 H4 119.4 . . ?
N1 C5 C4 119.72(14) . . ?
N1 C5 C6 116.85(13) . . ?
C4 C5 C6 123.43(14) . . ?
C5 C6 P1 109.41(10) . . ?
C5 C6 H6A 109.8 . . ?
P1 C6 H6A 109.8 . . ?
C5 C6 H6B 109.8 . . ?
P1 C6 H6B 109.8 . . ?
H6A C6 H6B 108.2 . . ?
C12 C7 C8 117.75(15) . . ?
C12 C7 P1 111.85(12) . . ?
C8 C7 P1 130.34(12) . . ?
C9 C8 C7 120.33(16) . . ?
C9 C8 C13 117.21(16) . . ?
C7 C8 C13 122.40(14) . . ?
C10 C9 C8 120.57(18) . . ?
C10 C9 H9 119.7 . . ?
C8 C9 H9 119.7 . . ?
C11 C10 C9 119.84(18) . . ?
C11 C10 H10 120.1 . . ?
C9 C10 H10 120.1 . . ?
C10 C11 C12 120.34(19) . . ?
C10 C11 H11 119.8 . . ?
C12 C11 H11 119.8 . . ?
C11 C12 C7 121.16(18) . . ?
C11 C12 H12 119.4 . . ?
C7 C12 H12 119.4 . . ?
F1 C13 F3 106.46(14) . . ?
F1 C13 F2 106.18(15) . . ?
F3 C13 F2 105.64(14) . . ?
F1 C13 C8 113.43(14) . . ?
F3 C13 C8 112.83(15) . . ?
F2 C13 C8 111.73(14) . . ?
C19 C14 C15 117.77(15) . . ?
C19 C14 P1 118.70(13) . . ?
C15 C14 P1 123.40(13) . . ?
C16 C15 C14 119.99(19) . . ?
C16 C15 C20 116.89(17) . . ?
C14 C15 C20 123.09(16) . . ?
C17 C16 C15 121.0(2) . . ?
C17 C16 H16 119.5 . . ?
C15 C16 H16 119.5 . . ?
C18 C17 C16 119.81(18) . . ?
C18 C17 H17 120.1 . . ?
C16 C17 H17 120.1 . . ?
C17 C18 C19 120.0(2) . . ?
C17 C18 H18 120.0 . . ?
C19 C18 H18 120.0 . . ?
C18 C19 C14 121.37(19) . . ?
C18 C19 H19 119.3 . . ?
C14 C19 H19 119.3 . . ?
F4 C20 F6 107.11(19) . . ?
F4 C20 F5 106.29(18) . . ?
F6 C20 F5 105.27(15) . . ?
F4 C20 C15 113.53(15) . . ?
F6 C20 C15 111.89(18) . . ?
F5 C20 C15 112.22(18) . . ?
C1 C21 P2 109.53(12) . . ?
C1 C21 H21A 109.8 . . ?
P2 C21 H21A 109.8 . . ?
C1 C21 H21B 109.8 . . ?
P2 C21 H21B 109.8 . . ?
H21A C21 H21B 108.2 . . ?
C27 C22 C23 117.66(16) . . ?
C27 C22 P2 116.03(14) . . ?
C23 C22 P2 126.23(13) . . ?
C24 C23 C22 119.88(18) . . ?
C24 C23 C28 116.99(17) . . ?
C22 C23 C28 123.13(16) . . ?
C25 C24 C23 121.13(19) . . ?
C25 C24 H24 119.4 . . ?
C23 C24 H24 119.4 . . ?
C26 C25 C24 119.34(19) . . ?
C26 C25 H25 120.3 . . ?
C24 C25 H25 120.3 . . ?
C25 C26 C27 120.4(2) . . ?
C25 C26 H26 119.8 . . ?
C27 C26 H26 119.8 . . ?
C26 C27 C22 121.53(19) . . ?
C26 C27 H27 119.2 . . ?
C22 C27 H27 119.2 . . ?
F8 C28 F7 106.18(17) . . ?
F8 C28 F9 105.73(18) . . ?
F7 C28 F9 106.35(19) . . ?
F8 C28 C23 112.39(18) . . ?
F7 C28 C23 112.98(17) . . ?
F9 C28 C23 112.64(18) . . ?
C30 C29 C34 118.5(2) . . ?
C30 C29 P2 130.11(18) . . ?
C34 C29 P2 110.99(18) . . ?
C29 C30 C31 119.4(3) . . ?
C29 C30 C35 124.9(2) . . ?
C31 C30 C35 115.5(3) . . ?
C32 C31 C30 121.6(3) . . ?
C32 C31 H31 119.2 . . ?
C30 C31 H31 119.2 . . ?
C31 C32 C33 121.2(3) . . ?
C31 C32 H32 119.4 . . ?
C33 C32 H32 119.4 . . ?
C34 C33 C32 118.2(3) . . ?
C34 C33 H33 120.9 . . ?
C32 C33 H33 120.9 . . ?
C33 C34 C29 121.1(3) . . ?
C33 C34 H34 119.5 . . ?
C29 C34 H34 119.5 . . ?
F10 C35 F11 106.5(3) . . ?
F10 C35 F12 105.7(3) . . ?
F11 C35 F12 105.2(2) . . ?
F10 C35 C30 115.1(2) . . ?
F11 C35 C30 110.8(3) . . ?
F12 C35 C30 112.8(2) . . ?
C36 O4 H4A 109(3) . . ?
O4 C36 H36A 109.5 . . ?
O4 C36 H36B 109.5 . . ?
H36A C36 H36B 109.5 . . ?
O4 C36 H36C 109.5 . . ?
H36A C36 H36C 109.5 . . ?
H36B C36 H36C 109.5 . . ?

loop_
_geom_bond_atom_site_label_1
_geom_bond_atom_site_label_2
_geom_bond_distance
_geom_bond_site_symmetry_2
_geom_bond_publ_flag
P1 O2 1.4832(12) . ?
P1 C14 1.8211(16) . ?
P1 C6 1.8228(15) . ?
P1 C7 1.8277(16) . ?
P2 O3 1.4816(13) . ?
P2 C29 1.8129(18) . ?
P2 C22 1.8188(17) . ?
P2 C21 1.8241(17) . ?
O1 N1 1.3003(18) . ?
N1 C5 1.3730(19) . ?
N1 C1 1.375(2) . ?
C1 C2 1.380(2) . ?
C1 C21 1.497(2) . ?
C2 C3 1.383(3) . ?
C2 H2 0.9400 . ?
C3 C4 1.389(2) . ?
C3 H3 0.9400 . ?
C4 C5 1.374(2) . ?
C4 H4 0.9400 . ?
C5 C6 1.497(2) . ?
C6 H6A 0.9800 . ?
C6 H6B 0.9800 . ?
C7 C12 1.398(2) . ?
C7 C8 1.410(2) . ?
C8 C9 1.389(2) . ?
C8 C13 1.500(2) . ?
F1 C13 1.331(2) . ?
F2 C13 1.349(2) . ?
F3 C13 1.339(2) . ?
C9 C10 1.384(3) . ?
C9 H9 0.9400 . ?
C10 C11 1.374(3) . ?
C10 H10 0.9400 . ?
C11 C12 1.387(3) . ?
C11 H11 0.9400 . ?
C12 H12 0.9400 . ?
C14 C19 1.393(2) . ?
C14 C15 1.411(2) . ?
C15 C16 1.389(3) . ?
C15 C20 1.498(3) . ?
F4 C20 1.325(3) . ?
F5 C20 1.343(2) . ?
F6 C20 1.342(2) . ?
C16 C17 1.377(4) . ?
C16 H16 0.9400 . ?
C17 C18 1.373(4) . ?
C17 H17 0.9400 . ?
C18 C19 1.393(3) . ?
C18 H18 0.9400 . ?
C19 H19 0.9400 . ?
C21 H21A 0.9800 . ?
C21 H21B 0.9800 . ?
C22 C27 1.398(3) . ?
C22 C23 1.404(2) . ?
C23 C24 1.396(3) . ?
C23 C28 1.498(3) . ?
C24 C25 1.377(3) . ?
C24 H24 0.9400 . ?
C25 C26 1.375(4) . ?
C25 H25 0.9400 . ?
C26 C27 1.381(3) . ?
C26 H26 0.9400 . ?
C27 H27 0.9400 . ?
C28 F8 1.334(2) . ?
C28 F7 1.334(3) . ?
C28 F9 1.336(3) . ?
C29 C30 1.394(3) . ?
C29 C34 1.412(3) . ?
C30 C31 1.404(3) . ?
C30 C35 1.485(4) . ?
C31 C32 1.325(6) . ?
C31 H31 0.9400 . ?
C32 C33 1.412(6) . ?
C32 H32 0.9400 . ?
C33 C34 1.389(4) . ?
C33 H33 0.9400 . ?
C34 H34 0.9400 . ?
C35 F10 1.331(4) . ?
C35 F11 1.336(3) . ?
C35 F12 1.344(3) . ?
O4 C36 1.388(4) . ?
O4 H4A 0.77(4) . ?
C36 H36A 0.9700 . ?
C36 H36B 0.9700 . ?
C36 H36C 0.9700 . ?

loop_
_geom_hbond_atom_site_label_D
_geom_hbond_atom_site_label_H
_geom_hbond_atom_site_label_A
_geom_hbond_distance_DH
_geom_hbond_distance_HA
_geom_hbond_distance_DA
_geom_hbond_angle_DHA
_geom_hbond_site_symmetry_A
O4 H4A O3 0.77(4) 1.95(4) 2.713(3) 171(4) 1_654

loop_
_geom_torsion_atom_site_label_1
_geom_torsion_atom_site_label_2
_geom_torsion_atom_site_label_3
_geom_torsion_atom_site_label_4
_geom_torsion
_geom_torsion_site_symmetry_1
_geom_torsion_site_symmetry_2
_geom_torsion_site_symmetry_3
_geom_torsion_site_symmetry_4
_geom_torsion_publ_flag
O1 N1 C1 C2 -179.84(15) . . . . ?
C5 N1 C1 C2 -0.5(2) . . . . ?
O1 N1 C1 C21 -0.3(2) . . . . ?
C5 N1 C1 C21 179.11(13) . . . . ?
N1 C1 C2 C3 -0.7(3) . . . . ?
C21 C1 C2 C3 179.77(17) . . . . ?
C1 C2 C3 C4 1.0(3) . . . . ?
C2 C3 C4 C5 -0.1(3) . . . . ?
O1 N1 C5 C4 -179.30(15) . . . . ?
C1 N1 C5 C4 1.3(2) . . . . ?
O1 N1 C5 C6 -0.1(2) . . . . ?
C1 N1 C5 C6 -179.45(13) . . . . ?
C3 C4 C5 N1 -1.0(3) . . . . ?
C3 C4 C5 C6 179.77(16) . . . . ?
N1 C5 C6 P1 -112.56(13) . . . . ?
C4 C5 C6 P1 66.66(17) . . . . ?
O2 P1 C6 C5 -65.12(12) . . . . ?
C14 P1 C6 C5 173.38(10) . . . . ?
C7 P1 C6 C5 54.43(12) . . . . ?
O2 P1 C7 C12 17.70(14) . . . . ?
C14 P1 C7 C12 141.89(12) . . . . ?
C6 P1 C7 C12 -102.03(13) . . . . ?
O2 P1 C7 C8 -165.18(14) . . . . ?
C14 P1 C7 C8 -40.99(16) . . . . ?
C6 P1 C7 C8 75.09(15) . . . . ?
C12 C7 C8 C9 -0.4(2) . . . . ?
P1 C7 C8 C9 -177.34(13) . . . . ?
C12 C7 C8 C13 -177.52(15) . . . . ?
P1 C7 C8 C13 5.5(2) . . . . ?
C7 C8 C9 C10 1.1(3) . . . . ?
C13 C8 C9 C10 178.42(18) . . . . ?
C8 C9 C10 C11 -0.9(3) . . . . ?
C9 C10 C11 C12 -0.2(3) . . . . ?
C10 C11 C12 C7 0.9(3) . . . . ?
C8 C7 C12 C11 -0.6(3) . . . . ?
P1 C7 C12 C11 176.87(15) . . . . ?
C9 C8 C13 F1 135.10(16) . . . . ?
C7 C8 C13 F1 -47.7(2) . . . . ?
C9 C8 C13 F3 13.9(2) . . . . ?
C7 C8 C13 F3 -168.82(15) . . . . ?
C9 C8 C13 F2 -104.92(18) . . . . ?
C7 C8 C13 F2 72.3(2) . . . . ?
O2 P1 C14 C19 -124.81(14) . . . . ?
C6 P1 C14 C19 -3.26(15) . . . . ?
C7 P1 C14 C19 111.11(14) . . . . ?
O2 P1 C14 C15 50.89(16) . . . . ?
C6 P1 C14 C15 172.44(13) . . . . ?
C7 P1 C14 C15 -73.19(15) . . . . ?
C19 C14 C15 C16 -1.4(2) . . . . ?
P1 C14 C15 C16 -177.17(14) . . . . ?
C19 C14 C15 C20 176.55(17) . . . . ?
P1 C14 C15 C20 0.8(2) . . . . ?
C14 C15 C16 C17 -0.3(3) . . . . ?
C20 C15 C16 C17 -178.4(2) . . . . ?
C15 C16 C17 C18 1.8(3) . . . . ?
C16 C17 C18 C19 -1.5(3) . . . . ?
C17 C18 C19 C14 -0.2(3) . . . . ?
C15 C14 C19 C18 1.7(3) . . . . ?
P1 C14 C19 C18 177.65(15) . . . . ?
C16 C15 C20 F4 -138.18(19) . . . . ?
C14 C15 C20 F4 43.8(3) . . . . ?
C16 C15 C20 F6 100.4(2) . . . . ?
C14 C15 C20 F6 -77.6(2) . . . . ?
C16 C15 C20 F5 -17.6(2) . . . . ?
C14 C15 C20 F5 164.33(16) . . . . ?
N1 C1 C21 P2 -107.27(14) . . . . ?
C2 C1 C21 P2 72.28(19) . . . . ?
O3 P2 C21 C1 -70.31(14) . . . . ?
C29 P2 C21 C1 47.34(15) . . . . ?
C22 P2 C21 C1 167.32(12) . . . . ?
O3 P2 C22 C27 -103.39(15) . . . . ?
C29 P2 C22 C27 131.39(15) . . . . ?
C21 P2 C22 C27 17.63(16) . . . . ?
O3 P2 C22 C23 73.29(17) . . . . ?
C29 P2 C22 C23 -51.93(18) . . . . ?
C21 P2 C22 C23 -165.69(15) . . . . ?
C27 C22 C23 C24 -2.5(3) . . . . ?
P2 C22 C23 C24 -179.14(14) . . . . ?
C27 C22 C23 C28 178.40(18) . . . . ?
P2 C22 C23 C28 1.8(3) . . . . ?
C22 C23 C24 C25 0.7(3) . . . . ?
C28 C23 C24 C25 179.90(19) . . . . ?
C23 C24 C25 C26 1.5(3) . . . . ?
C24 C25 C26 C27 -1.9(4) . . . . ?
C25 C26 C27 C22 0.1(4) . . . . ?
C23 C22 C27 C26 2.1(3) . . . . ?
P2 C22 C27 C26 179.11(17) . . . . ?
C24 C23 C28 F8 23.8(3) . . . . ?
C22 C23 C28 F8 -157.04(17) . . . . ?
C24 C23 C28 F7 143.99(19) . . . . ?
C22 C23 C28 F7 -36.9(3) . . . . ?
C24 C23 C28 F9 -95.5(2) . . . . ?
C22 C23 C28 F9 83.7(2) . . . . ?
O3 P2 C29 C30 -177.69(18) . . . . ?
C22 P2 C29 C30 -51.3(2) . . . . ?
C21 P2 C29 C30 64.6(2) . . . . ?
O3 P2 C29 C34 9.73(17) . . . . ?
C22 P2 C29 C34 136.16(15) . . . . ?
C21 P2 C29 C34 -108.01(16) . . . . ?
C34 C29 C30 C31 0.3(3) . . . . ?
P2 C29 C30 C31 -171.82(18) . . . . ?
C34 C29 C30 C35 -174.9(2) . . . . ?
P2 C29 C30 C35 12.9(3) . . . . ?
C29 C30 C31 C32 1.1(4) . . . . ?
C35 C30 C31 C32 176.8(3) . . . . ?
C30 C31 C32 C33 -2.3(5) . . . . ?
C31 C32 C33 C34 2.0(4) . . . . ?
C32 C33 C34 C29 -0.6(4) . . . . ?
C30 C29 C34 C33 -0.5(3) . . . . ?
P2 C29 C34 C33 173.0(2) . . . . ?
C29 C30 C35 F10 -20.8(4) . . . . ?
C31 C30 C35 F10 163.8(2) . . . . ?
C29 C30 C35 F11 100.1(3) . . . . ?
C31 C30 C35 F11 -75.3(3) . . . . ?
C29 C30 C35 F12 -142.3(3) . . . . ?
C31 C30 C35 F12 42.3(4) . . . . ?
